data_7122083
loop_
_publ_author_name
'Tolmachova, Nataliya A.'
'Kondratov, Ivan S.'
'Dolovanyuk, Violetta G.'
'Pridma, Stanislav O.'
'Chernykh, Anton V.'
'Daniliuc, Constantin G.'
'Haufe, G\"unter'

_publ_section_title
;
 Synthesis of new fluorinated proline analogues from polyfluoroalkyl
 \b-ketoacetals and ethyl isocyanoacetate.
;
_journal_issue 69
_journal_name_full 'Chemical communications (Cambridge, England)'
_journal_page_first 9683
_journal_page_last 9686
_journal_paper_doi 10.1039/c8cc05912h
_journal_volume 54
_journal_year 2018
_chemical_formula_sum 'C7 H11 Cl F5 N O3'
_chemical_formula_weight 287.62
_space_group_crystal_system monoclinic
_space_group_IT_number 14
_space_group_name_Hall '-P 2ybc'
_space_group_name_H-M_alt 'P 1 21/c 1'
_symmetry_space_group_name_Hall '-P 2ybc'
_symmetry_space_group_name_H-M 'P 1 21/c 1'
_atom_sites_solution_hydrogens mixed
_audit_update_record
;
2018-07-12 deposited with the CCDC.
2018-08-02 downloaded from the CCDC.
;
_cell_angle_alpha 90
_cell_angle_beta 109.426(2)
_cell_angle_gamma 90
_cell_formula_units_Z 4
_cell_length_a 11.5790(5)
_cell_length_b 10.2974(4)
_cell_length_c 9.8109(4)
_cell_measurement_reflns_used 5379
_cell_measurement_temperature 100.(2)
_cell_measurement_theta_max 66.8042
_cell_measurement_theta_min 4.0484
_cell_volume 1103.19(8)
_computing_cell_refinement 'SAINT V8.37A (Bruker AXS Inc., 2015)'
_computing_data_collection 'APEX3 v2016.1-0 (Bruker AXS Inc., 2016)'
_computing_data_reduction 'SAINT V8.37A (Bruker AXS Inc., 2015)'
_computing_molecular_graphics 'APEX3 v2016.1-0 (Bruker AXS Inc., 2016)'
_computing_publication_material 'APEX3 v2016.1-0 (Bruker AXS Inc., 2016)'
_computing_structure_refinement 'SHELXL-2014/7 (Sheldrick, 2014)'
_computing_structure_solution 'SHELXL-2014/7 (Sheldrick, 2014)'
_diffrn_ambient_temperature 100.(2)
_diffrn_detector_area_resol_mean 8.3333
_diffrn_measured_fraction_theta_full 0.991
_diffrn_measured_fraction_theta_max 0.991
_diffrn_measurement_device_type 'Kappa CCD APEXII'
_diffrn_measurement_method 'phi / omega scans'
_diffrn_radiation_monochromator graphite
_diffrn_radiation_type CuK\a
_diffrn_radiation_wavelength 1.54178
_diffrn_reflns_av_R_equivalents 0.0507
_diffrn_reflns_av_unetI/netI 0.0285
_diffrn_reflns_limit_h_max 13
_diffrn_reflns_limit_h_min -13
_diffrn_reflns_limit_k_max 12
_diffrn_reflns_limit_k_min -12
_diffrn_reflns_limit_l_max 11
_diffrn_reflns_limit_l_min -11
_diffrn_reflns_number 14163
_diffrn_reflns_theta_full 66.80
_diffrn_reflns_theta_max 66.80
_diffrn_reflns_theta_min 4.05
_diffrn_source 'fine-focus sealed tube'
_diffrn_source_type 'fine-focus sealed tube'
_exptl_absorpt_coefficient_mu 3.790
_exptl_absorpt_correction_T_max 0.86
_exptl_absorpt_correction_T_min 0.68
_exptl_absorpt_correction_type multi-scan
_exptl_absorpt_process_details
;
Bruker AXS (2014). SADABS, Version 2014/5, Bruker AXS Inc., Madison, Wisconsin,
USA.
;
_exptl_crystal_colour colourless
_exptl_crystal_density_diffrn 1.732
_exptl_crystal_density_method 'not measured'
_exptl_crystal_description plate
_exptl_crystal_F_000 584
_exptl_crystal_size_max 0.150
_exptl_crystal_size_mid 0.150
_exptl_crystal_size_min 0.040
_refine_diff_density_max 0.281
_refine_diff_density_min -0.237
_refine_ls_extinction_method none
_refine_ls_goodness_of_fit_ref 1.083
_refine_ls_hydrogen_treatment mixed
_refine_ls_matrix_type full
_refine_ls_number_parameters 174
_refine_ls_number_reflns 1940
_refine_ls_number_restraints 0
_refine_ls_restrained_S_all 1.083
_refine_ls_R_factor_all 0.0365
_refine_ls_R_factor_gt 0.0305
_refine_ls_shift/su_max 0.000
_refine_ls_shift/su_mean 0.000
_refine_ls_structure_factor_coef Fsqd
_refine_ls_weighting_details 'w=1/[\s^2^(Fo^2^)+(0.0345P)^2^+0.4753P] where P=(Fo^2^+2Fc^2^)/3'
_refine_ls_weighting_scheme calc
_refine_ls_wR_factor_gt 0.0712
_refine_ls_wR_factor_ref 0.0735
_reflns_number_gt 1700
_reflns_number_total 1940
_reflns_threshold_expression 'I > 2\s(I)'
_cod_data_source_file c8cc05912h2.cif
_cod_data_source_block dan8956
_cod_depositor_comments 'Adding full bibliography for 7122082--7122083.cif.'
_cod_database_code 7122083

loop_
_space_group_symop_operation_xyz
'x, y, z'
'-x, y+1/2, -z+1/2'
'-x, -y, -z'
'x, -y-1/2, z-1/2'

loop_
_atom_site_type_symbol
_atom_site_label
_atom_site_fract_x
_atom_site_fract_y
_atom_site_fract_z
_atom_site_U_iso_or_equiv
_atom_site_adp_type
_atom_site_calc_flag
_atom_site_refinement_flags_adp
_atom_site_refinement_flags_posn
_atom_site_occupancy
Cl Cl1 0.12017(4) 0.32393(4) 0.51492(5) 0.01672(14) Uani d . . 1
N N1 0.12732(15) 0.95513(16) 0.23026(18) 0.0156(3) Uani d . . 1
H H1A 0.103(2) 1.017(2) 0.163(3) 0.023(6) Uiso d . . 1
H H1B 0.064(2) 0.923(2) 0.248(2) 0.021(6) Uiso d . . 1
O O1 0.10205(12) 0.70731(13) 0.31089(14) 0.0191(3) Uani d . . 1
O O2 0.17230(13) 0.62229(14) 0.14308(16) 0.0218(3) Uani d . . 1
H H2A 0.151(3) 0.549(3) 0.171(3) 0.042(8) Uiso d . . 1
O O3 0.09952(13) 0.40489(14) 0.20912(18) 0.0193(3) Uani d . . 1
H H3A 0.101(2) 0.349(3) 0.158(3) 0.033(8) Uiso d . . 1
H H3B 0.127(2) 0.379(2) 0.296(3) 0.029(7) Uiso d . . 1
F F1 0.35710(11) 0.93612(12) 0.02848(12) 0.0258(3) Uani d . . 1
F F2 0.38150(10) 0.73156(11) 0.08580(12) 0.0230(3) Uani d . . 1
F F3 0.56315(11) 0.99738(13) 0.24042(17) 0.0400(4) Uani d . . 1
F F4 0.57914(11) 0.80435(14) 0.33063(14) 0.0368(3) Uani d . . 1
F F5 0.59352(11) 0.83432(12) 0.11990(14) 0.0300(3) Uani d . . 1
C C2 0.18598(17) 0.84783(18) 0.1729(2) 0.0146(4) Uani d . . 1
H H2 0.1626 0.8539 0.0654 0.018 Uiso calc U R 1
C C3 0.32646(16) 0.86959(18) 0.2462(2) 0.0147(4) Uani d . . 1
H H3 0.3579 0.8045 0.3256 0.018 Uiso calc U R 1
C C4 0.33682(17) 1.00573(19) 0.3142(2) 0.0187(4) Uani d . . 1
H H4A 0.4122 1.0139 0.3991 0.022 Uiso calc U R 1
H H4B 0.3365 1.0742 0.2432 0.022 Uiso calc U R 1
C C5 0.22327(18) 1.01358(19) 0.3581(2) 0.0194(4) Uani d . . 1
H H5A 0.2334 0.9629 0.4471 0.023 Uiso calc U R 1
H H5B 0.2033 1.1047 0.3736 0.023 Uiso calc U R 1
C C6 0.14677(16) 0.71789(18) 0.2167(2) 0.0141(4) Uani d . . 1
C C7 0.39661(17) 0.85372(18) 0.1421(2) 0.0159(4) Uani d . . 1
C C8 0.53617(18) 0.8733(2) 0.2091(2) 0.0230(5) Uani d . . 1

loop_
_atom_site_aniso_label
_atom_site_aniso_U_11
_atom_site_aniso_U_22
_atom_site_aniso_U_33
_atom_site_aniso_U_12
_atom_site_aniso_U_13
_atom_site_aniso_U_23
Cl1 0.0205(2) 0.0139(2) 0.0162(2) -0.00082(17) 0.00673(17) -0.00096(17)
N1 0.0179(8) 0.0115(8) 0.0181(8) -0.0001(7) 0.0070(7) 0.0010(7)
O1 0.0258(7) 0.0157(7) 0.0189(7) 0.0022(6) 0.0116(6) 0.0031(5)
O2 0.0328(8) 0.0111(7) 0.0295(8) -0.0035(6) 0.0211(7) -0.0035(6)
O3 0.0280(8) 0.0127(7) 0.0199(8) -0.0024(6) 0.0114(7) -0.0024(6)
F1 0.0287(6) 0.0287(7) 0.0224(6) 0.0034(5) 0.0119(5) 0.0112(5)
F2 0.0269(6) 0.0204(6) 0.0261(6) -0.0063(5) 0.0148(5) -0.0085(5)
F3 0.0271(7) 0.0289(7) 0.0685(10) -0.0137(6) 0.0220(7) -0.0201(7)
F4 0.0216(6) 0.0566(9) 0.0288(7) 0.0094(6) 0.0040(5) 0.0065(6)
F5 0.0241(6) 0.0324(7) 0.0407(8) -0.0013(5) 0.0202(6) -0.0044(6)
C2 0.0165(9) 0.0128(9) 0.0150(9) 0.0009(7) 0.0058(7) 0.0002(7)
C3 0.0162(9) 0.0132(9) 0.0140(9) -0.0006(7) 0.0041(7) 0.0020(7)
C4 0.0191(9) 0.0166(10) 0.0171(9) -0.0010(8) 0.0015(8) -0.0040(8)
C5 0.0245(10) 0.0175(10) 0.0157(9) 0.0018(8) 0.0058(8) -0.0016(8)
C6 0.0137(9) 0.0146(9) 0.0129(9) 0.0009(7) 0.0030(7) 0.0012(7)
C7 0.0186(9) 0.0125(9) 0.0157(9) -0.0010(7) 0.0043(8) 0.0007(7)
C8 0.0214(10) 0.0203(10) 0.0289(11) -0.0026(8) 0.0104(9) -0.0042(9)

loop_
_atom_type_symbol
_atom_type_description
_atom_type_scat_dispersion_real
_atom_type_scat_dispersion_imag
_atom_type_scat_source
C C 0.0181 0.0091 'International Tables Vol C Tables 4.2.6.8 and 6.1.1.4'
H H 0.0000 0.0000 'International Tables Vol C Tables 4.2.6.8 and 6.1.1.4'
N N 0.0311 0.0180 'International Tables Vol C Tables 4.2.6.8 and 6.1.1.4'
O O 0.0492 0.0322 'International Tables Vol C Tables 4.2.6.8 and 6.1.1.4'
F F 0.0727 0.0534 'International Tables Vol C Tables 4.2.6.8 and 6.1.1.4'
Cl Cl 0.3639 0.7018 'International Tables Vol C Tables 4.2.6.8 and 6.1.1.4'

loop_
_geom_angle_atom_site_label_1
_geom_angle_atom_site_label_2
_geom_angle_atom_site_label_3
_geom_angle
C5 N1 C2 107.92(15)
C5 N1 H1A 107.4(15)
C2 N1 H1A 108.8(15)
C5 N1 H1B 114.8(15)
C2 N1 H1B 108.3(15)
H1A N1 H1B 110.(2)
C6 O2 H2A 110.1(19)
H3A O3 H3B 110.(3)
N1 C2 C6 109.08(15)
N1 C2 C3 104.71(14)
C6 C2 C3 111.08(15)
N1 C2 H2 110.6
C6 C2 H2 110.6
C3 C2 H2 110.6
C7 C3 C4 114.17(15)
C7 C3 C2 112.70(15)
C4 C3 C2 104.43(15)
C7 C3 H3 108.4
C4 C3 H3 108.4
C2 C3 H3 108.4
C5 C4 C3 102.82(15)
C5 C4 H4A 111.2
C3 C4 H4A 111.2
C5 C4 H4B 111.2
C3 C4 H4B 111.2
H4A C4 H4B 109.1
N1 C5 C4 102.26(15)
N1 C5 H5A 111.3
C4 C5 H5A 111.3
N1 C5 H5B 111.3
C4 C5 H5B 111.3
H5A C5 H5B 109.2
O1 C6 O2 125.98(17)
O1 C6 C2 122.77(17)
O2 C6 C2 111.20(16)
F1 C7 F2 106.38(15)
F1 C7 C3 112.24(15)
F2 C7 C3 110.43(15)
F1 C7 C8 106.75(15)
F2 C7 C8 105.59(15)
C3 C7 C8 114.89(16)
F5 C8 F3 108.26(17)
F5 C8 F4 108.02(17)
F3 C8 F4 108.47(18)
F5 C8 C7 111.31(17)
F3 C8 C7 110.93(16)
F4 C8 C7 109.76(17)

loop_
_geom_bond_atom_site_label_1
_geom_bond_atom_site_label_2
_geom_bond_distance
N1 C5 1.498(3)
N1 C2 1.501(2)
N1 H1A 0.89(3)
N1 H1B 0.87(3)
O1 C6 1.205(2)
O2 C6 1.312(2)
O2 H2A 0.87(3)
O3 H3A 0.77(3)
O3 H3B 0.85(3)
F1 C7 1.354(2)
F2 C7 1.362(2)
F3 C8 1.327(2)
F4 C8 1.333(3)
F5 C8 1.325(2)
C2 C6 1.520(3)
C2 C3 1.560(2)
C2 H2 1.0
C3 C7 1.510(3)
C3 C4 1.540(3)
C3 H3 1.0
C4 C5 1.516(3)
C4 H4A 0.99
C4 H4B 0.99
C5 H5A 0.99
C5 H5B 0.99
C7 C8 1.542(3)

loop_
_geom_hbond_atom_site_label_D
_geom_hbond_atom_site_label_H
_geom_hbond_atom_site_label_A
_geom_hbond_site_symmetry_A
_geom_hbond_distance_DH
_geom_hbond_distance_HA
_geom_hbond_distance_DA
_geom_hbond_angle_DHA
N1 H1A Cl1 4_575 0.89(3) 2.24(3) 3.0871(18) 157.(2)
N1 H1B O3 2 0.87(3) 2.08(3) 2.926(2) 163.(2)
O2 H2A O3 . 0.87(3) 1.68(3) 2.5505(19) 174.(3)
O3 H3A Cl1 4_565 0.77(3) 2.32(3) 3.0891(17) 176.(3)
O3 H3B Cl1 . 0.85(3) 2.24(3) 3.0456(17) 157.(2)
C2 H2 O1 4_575 1.0 2.44 3.404(2) 161.4
C3 H3 F2 4_576 1.0 2.5 3.344(2) 141.5
C5 H5A O2 4_576 0.99 2.42 3.350(2) 155.6
C5 H5B Cl1 1_565 0.99 2.97 3.902(2) 156.9

loop_
_geom_torsion_atom_site_label_1
_geom_torsion_atom_site_label_2
_geom_torsion_atom_site_label_3
_geom_torsion_atom_site_label_4
_geom_torsion
C5 N1 C2 C6 104.46(17)
C5 N1 C2 C3 -14.51(19)
N1 C2 C3 C7 -136.51(16)
C6 C2 C3 C7 105.88(18)
N1 C2 C3 C4 -12.04(19)
C6 C2 C3 C4 -129.65(16)
C7 C3 C4 C5 157.13(16)
C2 C3 C4 C5 33.61(18)
C2 N1 C5 C4 35.74(19)
C3 C4 C5 N1 -42.28(18)
N1 C2 C6 O1 -16.6(2)
C3 C2 C6 O1 98.3(2)
N1 C2 C6 O2 165.68(15)
C3 C2 C6 O2 -79.40(19)
C4 C3 C7 F1 -60.8(2)
C2 C3 C7 F1 58.2(2)
C4 C3 C7 F2 -179.28(14)
C2 C3 C7 F2 -60.34(19)
C4 C3 C7 C8 61.4(2)
C2 C3 C7 C8 -179.62(16)
F1 C7 C8 F5 -66.7(2)
F2 C7 C8 F5 46.2(2)
C3 C7 C8 F5 168.17(16)
F1 C7 C8 F3 53.9(2)
F2 C7 C8 F3 166.85(16)
C3 C7 C8 F3 -71.2(2)
F1 C7 C8 F4 173.76(15)
F2 C7 C8 F4 -73.30(19)
C3 C7 C8 F4 48.6(2)
